data_2234286
loop_
_publ_author_name
'Abdel-Aziz, Hatem A.'
'Ghabbour, Hazem A.'
'Chia, Tze Shyang'
'Fun, Hoong-Kun'

_publ_section_title
;
 (<i>Z</i>)-3-<i>p</i>-Tolyl-2-(<i>p</i>-tolylimino)-1,3-thiazolidin-4-one
;
_journal_coeditor_code IS5090
_journal_issue 4
_journal_name_full 'Acta Crystallographica Section E'
_journal_page_first o1143
_journal_paper_doi 10.1107/S160053681201149X
_journal_volume 68
_journal_year 2012
_chemical_formula_iupac 'C17 H16 N2 O S'
_chemical_formula_moiety 'C17 H16 N2 O S'
_chemical_formula_sum 'C17 H16 N2 O S'
_chemical_formula_weight 296.38
_chemical_name_systematic
;
(<i>Z</i>)-3-<i>p</i>-Tolyl-2-(<i>p</i>-tolylimino)-1,3-thiazolidin-4-one
;
_space_group_IT_number 14
_symmetry_cell_setting monoclinic
_symmetry_space_group_name_Hall '-P 2ybc'
_symmetry_space_group_name_H-M 'P 1 21/c 1'
_atom_sites_solution_hydrogens geom
_atom_sites_solution_primary direct
_atom_sites_solution_secondary difmap
_audit_creation_method SHELXL-97
_cell_angle_alpha 90.00
_cell_angle_beta 100.307(2)
_cell_angle_gamma 90.00
_cell_formula_units_Z 4
_cell_length_a 14.1321(4)
_cell_length_b 5.8524(2)
_cell_length_c 19.0076(6)
_cell_measurement_reflns_used 1135
_cell_measurement_temperature 296(2)
_cell_measurement_theta_max 69.18
_cell_measurement_theta_min 4.73
_cell_volume 1546.69(8)
_computing_cell_refinement 'SAINT (Bruker, 2009)'
_computing_data_collection 'APEX2 (Bruker, 2009)'
_computing_data_reduction 'SAINT (Bruker, 2009)'
_computing_molecular_graphics 'SHELXTL (Sheldrick, 2008)'
_computing_publication_material
;
SHELXTL (Sheldrick, 2008) and PLATON (Spek, 2009)
;
_computing_structure_refinement 'SHELXTL (Sheldrick, 2008)'
_computing_structure_solution 'SHELXTL (Sheldrick, 2008)'
_diffrn_ambient_temperature 296(2)
_diffrn_measured_fraction_theta_full 0.975
_diffrn_measured_fraction_theta_max 0.975
_diffrn_measurement_device_type 'Bruker SMART APEXII CCD area-detector'
_diffrn_measurement_method '\f and \w scans'
_diffrn_radiation_monochromator graphite
_diffrn_radiation_source 'fine-focus sealed tube'
_diffrn_radiation_type CuK\a
_diffrn_radiation_wavelength 1.54178
_diffrn_reflns_av_R_equivalents 0.0405
_diffrn_reflns_av_sigmaI/netI 0.0531
_diffrn_reflns_limit_h_max 17
_diffrn_reflns_limit_h_min -16
_diffrn_reflns_limit_k_max 6
_diffrn_reflns_limit_k_min -5
_diffrn_reflns_limit_l_max 22
_diffrn_reflns_limit_l_min -23
_diffrn_reflns_number 10830
_diffrn_reflns_theta_full 69.81
_diffrn_reflns_theta_max 69.81
_diffrn_reflns_theta_min 4.73
_diffrn_standards_number 0
_exptl_absorpt_coefficient_mu 1.851
_exptl_absorpt_correction_T_max 0.8970
_exptl_absorpt_correction_T_min 0.2641
_exptl_absorpt_correction_type multi-scan
_exptl_absorpt_process_details '(<i>SADABS</i>; Bruker, 2009)'
_exptl_crystal_colour colourless
_exptl_crystal_density_diffrn 1.273
_exptl_crystal_density_method 'not measured'
_exptl_crystal_description needle
_exptl_crystal_F_000 624
_exptl_crystal_size_max 0.98
_exptl_crystal_size_mid 0.21
_exptl_crystal_size_min 0.06
_refine_diff_density_max 0.347
_refine_diff_density_min -0.345
_refine_ls_extinction_coef 0.0124(10)
_refine_ls_extinction_expression Fc^*^=kFc[1+0.001xFc^2^\l^3^/sin(2\q)]^-1/4^
_refine_ls_extinction_method 'SHELXTL (Sheldrick, 2008)'
_refine_ls_goodness_of_fit_ref 1.072
_refine_ls_hydrogen_treatment constr
_refine_ls_matrix_type full
_refine_ls_number_parameters 194
_refine_ls_number_reflns 2849
_refine_ls_number_restraints 0
_refine_ls_restrained_S_all 1.072
_refine_ls_R_factor_all 0.0556
_refine_ls_R_factor_gt 0.0460
_refine_ls_shift/su_max 0.001
_refine_ls_shift/su_mean 0.000
_refine_ls_structure_factor_coef Fsqd
_refine_ls_weighting_details 'calc w=1/[\s^2^(Fo^2^)+(0.0633P)^2^+0.2896P] where P=(Fo^2^+2Fc^2^)/3'
_refine_ls_weighting_scheme calc
_refine_ls_wR_factor_gt 0.1262
_refine_ls_wR_factor_ref 0.1350
_reflns_number_gt 2293
_reflns_number_total 2849
_reflns_threshold_expression I>2\s(I)
_cod_data_source_file is5090.cif
_cod_data_source_block I
_cod_original_sg_symbol_H-M 'P 21/c'
_cod_database_code 2234286
_cod_database_fobs_code 2234286

loop_
_symmetry_equiv_pos_as_xyz
'x, y, z'
'-x, y+1/2, -z+1/2'
'-x, -y, -z'
'x, -y-1/2, z-1/2'

loop_
_atom_site_type_symbol
_atom_site_label
_atom_site_fract_x
_atom_site_fract_y
_atom_site_fract_z
_atom_site_U_iso_or_equiv
_atom_site_adp_type
_atom_site_calc_flag
_atom_site_refinement_flags
_atom_site_occupancy
_atom_site_symmetry_multiplicity
_atom_site_disorder_assembly
_atom_site_disorder_group
S S1 0.86258(4) -0.00010(12) 0.47164(3) 0.0765(3) Uani d . 1 1 . .
N N1 0.84789(10) -0.0771(3) 0.32906(8) 0.0522(4) Uani d . 1 1 . .
N N2 0.73053(10) 0.1441(3) 0.36745(8) 0.0523(4) Uani d . 1 1 . .
O O1 0.63384(14) 0.3619(4) 0.42357(10) 0.1118(8) Uani d . 1 1 . .
C C1 0.7698(2) 0.1807(7) 0.49367(13) 0.1031(11) Uani d . 1 1 . .
H H1A 0.7349 0.1019 0.5260 0.124 Uiso calc R 1 1 . .
H H1B 0.7977 0.3185 0.5171 0.124 Uiso calc R 1 1 . .
C C2 0.70278(16) 0.2406(5) 0.42561(12) 0.0757(7) Uani d . 1 1 . .
C C3 0.81438(12) 0.0103(3) 0.37930(10) 0.0496(4) Uani d . 1 1 . .
C C4 0.93412(12) -0.2091(3) 0.34399(9) 0.0479(4) Uani d . 1 1 . .
C C5 0.93843(14) -0.4167(3) 0.37968(12) 0.0584(5) Uani d . 1 1 . .
H H5A 0.8857 -0.4678 0.3983 0.070 Uiso calc R 1 1 . .
C C6 1.02137(14) -0.5478(3) 0.38750(12) 0.0591(5) Uani d . 1 1 . .
H H6A 1.0236 -0.6864 0.4117 0.071 Uiso calc R 1 1 . .
C C7 1.10064(13) -0.4772(3) 0.36010(11) 0.0515(5) Uani d . 1 1 . .
C C8 1.09587(13) -0.2684(3) 0.32587(10) 0.0530(4) Uani d . 1 1 . .
H H8A 1.1492 -0.2155 0.3083 0.064 Uiso calc R 1 1 . .
C C9 1.01362(13) -0.1362(3) 0.31707(10) 0.0514(4) Uani d . 1 1 . .
H H9A 1.0117 0.0025 0.2929 0.062 Uiso calc R 1 1 . .
C C10 0.67884(12) 0.1860(3) 0.29574(10) 0.0475(4) Uani d . 1 1 . .
C C11 0.61531(13) 0.0238(3) 0.26253(11) 0.0535(5) Uani d . 1 1 . .
H H11A 0.6064 -0.1124 0.2857 0.064 Uiso calc R 1 1 . .
C C12 0.56500(14) 0.0659(4) 0.19452(11) 0.0584(5) Uani d . 1 1 . .
H H12A 0.5222 -0.0434 0.1721 0.070 Uiso calc R 1 1 . .
C C13 0.57711(13) 0.2673(4) 0.15916(10) 0.0561(5) Uani d . 1 1 . .
C C14 0.64077(14) 0.4275(4) 0.19421(11) 0.0592(5) Uani d . 1 1 . .
H H14A 0.6495 0.5644 0.1714 0.071 Uiso calc R 1 1 . .
C C15 0.69157(13) 0.3888(3) 0.26226(11) 0.0563(5) Uani d . 1 1 . .
H H15A 0.7338 0.4986 0.2851 0.068 Uiso calc R 1 1 . .
C C16 0.52221(18) 0.3121(5) 0.08465(13) 0.0838(8) Uani d . 1 1 . .
H H16A 0.4567 0.2639 0.0816 0.126 Uiso calc R 1 1 . .
H H16B 0.5512 0.2284 0.0506 0.126 Uiso calc R 1 1 . .
H H16C 0.5239 0.4725 0.0744 0.126 Uiso calc R 1 1 . .
C C17 1.18878(15) -0.6264(4) 0.36447(13) 0.0688(6) Uani d . 1 1 . .
H H17A 1.2442 -0.5449 0.3885 0.103 Uiso calc PR 0.50 1 A 1
H H17B 1.1977 -0.6659 0.3171 0.103 Uiso calc PR 0.50 1 A 1
H H17C 1.1804 -0.7631 0.3906 0.103 Uiso calc PR 0.50 1 A 1
H H17D 1.2256 -0.6203 0.4120 0.103 Uiso calc PR 0.50 1 A 2
H H17E 1.2273 -0.5724 0.3311 0.103 Uiso calc PR 0.50 1 A 2
H H17F 1.1694 -0.7811 0.3530 0.103 Uiso calc PR 0.50 1 A 2

loop_
_atom_site_aniso_label
_atom_site_aniso_U_11
_atom_site_aniso_U_22
_atom_site_aniso_U_33
_atom_site_aniso_U_12
_atom_site_aniso_U_13
_atom_site_aniso_U_23
S1 0.0617(4) 0.1143(5) 0.0480(4) 0.0285(3) -0.0047(2) 0.0048(3)
N1 0.0461(8) 0.0559(9) 0.0516(9) 0.0101(7) 0.0007(6) 0.0030(7)
N2 0.0441(8) 0.0635(10) 0.0461(8) 0.0110(7) -0.0010(6) -0.0011(7)
O1 0.0957(13) 0.165(2) 0.0691(11) 0.0751(14) -0.0007(9) -0.0207(12)
C1 0.0900(18) 0.159(3) 0.0529(13) 0.0537(19) -0.0063(12) -0.0151(16)
C2 0.0616(12) 0.1040(18) 0.0575(12) 0.0279(13) -0.0003(10) -0.0105(12)
C3 0.0412(9) 0.0541(10) 0.0502(10) 0.0044(7) -0.0009(8) 0.0044(8)
C4 0.0464(9) 0.0470(9) 0.0472(9) 0.0061(7) 0.0003(7) -0.0010(7)
C5 0.0487(10) 0.0565(11) 0.0701(13) 0.0018(8) 0.0110(9) 0.0098(9)
C6 0.0561(11) 0.0474(11) 0.0718(13) 0.0066(8) 0.0062(9) 0.0119(9)
C7 0.0491(10) 0.0494(10) 0.0530(10) 0.0064(7) 0.0013(8) -0.0053(8)
C8 0.0492(9) 0.0546(11) 0.0550(10) 0.0001(8) 0.0092(8) -0.0027(8)
C9 0.0559(10) 0.0455(10) 0.0516(10) 0.0038(8) 0.0061(8) 0.0039(7)
C10 0.0377(8) 0.0539(10) 0.0477(9) 0.0077(7) -0.0010(7) -0.0008(7)
C11 0.0495(10) 0.0507(10) 0.0573(11) -0.0010(7) 0.0017(8) 0.0047(8)
C12 0.0487(10) 0.0642(12) 0.0575(11) -0.0066(8) -0.0030(8) -0.0023(9)
C13 0.0456(9) 0.0677(12) 0.0524(11) 0.0038(8) 0.0017(8) 0.0036(9)
C14 0.0572(11) 0.0557(11) 0.0625(12) 0.0008(9) 0.0053(9) 0.0117(9)
C15 0.0492(10) 0.0516(11) 0.0639(12) -0.0032(8) -0.0011(8) -0.0037(9)
C16 0.0790(15) 0.108(2) 0.0574(13) -0.0013(14) -0.0077(11) 0.0135(13)
C17 0.0595(11) 0.0652(13) 0.0810(15) 0.0165(10) 0.0111(10) 0.0006(11)

loop_
_atom_type_symbol
_atom_type_description
_atom_type_scat_dispersion_real
_atom_type_scat_dispersion_imag
_atom_type_scat_source
C C 0.0181 0.0091 'International Tables Vol C Tables 4.2.6.8 and 6.1.1.4'
H H 0.0000 0.0000 'International Tables Vol C Tables 4.2.6.8 and 6.1.1.4'
N N 0.0311 0.0180 'International Tables Vol C Tables 4.2.6.8 and 6.1.1.4'
O O 0.0492 0.0322 'International Tables Vol C Tables 4.2.6.8 and 6.1.1.4'
S S 0.3331 0.5567 'International Tables Vol C Tables 4.2.6.8 and 6.1.1.4'

loop_
_geom_angle_atom_site_label_1
_geom_angle_atom_site_label_2
_geom_angle_atom_site_label_3
_geom_angle
C3 S1 C1 92.50(10)
C3 N1 C4 119.78(15)
C2 N2 C3 117.32(15)
C2 N2 C10 121.64(15)
C3 N2 C10 120.97(15)
C2 C1 S1 108.16(17)
C2 C1 H1A 110.1
S1 C1 H1A 110.1
C2 C1 H1B 110.1
S1 C1 H1B 110.1
H1A C1 H1B 108.4
O1 C2 N2 124.7(2)
O1 C2 C1 123.3(2)
N2 C2 C1 111.96(18)
N1 C3 N2 122.02(16)
N1 C3 S1 127.89(14)
N2 C3 S1 110.05(13)
C9 C4 C5 118.94(17)
C9 C4 N1 118.71(16)
C5 C4 N1 122.16(17)
C6 C5 C4 119.96(19)
C6 C5 H5A 120.0
C4 C5 H5A 120.0
C7 C6 C5 121.40(18)
C7 C6 H6A 119.3
C5 C6 H6A 119.3
C8 C7 C6 117.93(17)
C8 C7 C17 120.51(19)
C6 C7 C17 121.51(19)
C7 C8 C9 121.47(18)
C7 C8 H8A 119.3
C9 C8 H8A 119.3
C8 C9 C4 120.27(18)
C8 C9 H9A 119.9
C4 C9 H9A 119.9
C15 C10 C11 120.72(17)
C15 C10 N2 119.79(16)
C11 C10 N2 119.46(17)
C10 C11 C12 119.31(18)
C10 C11 H11A 120.3
C12 C11 H11A 120.3
C11 C12 C13 121.27(18)
C11 C12 H12A 119.4
C13 C12 H12A 119.4
C12 C13 C14 118.00(17)
C12 C13 C16 121.1(2)
C14 C13 C16 120.9(2)
C15 C14 C13 121.58(19)
C15 C14 H14A 119.2
C13 C14 H14A 119.2
C10 C15 C14 119.10(17)
C10 C15 H15A 120.4
C14 C15 H15A 120.4
C13 C16 H16A 109.5
C13 C16 H16B 109.5
H16A C16 H16B 109.5
C13 C16 H16C 109.5
H16A C16 H16C 109.5
H16B C16 H16C 109.5
C7 C17 H17A 109.5
C7 C17 H17B 109.5
C7 C17 H17C 109.5
C7 C17 H17D 109.5
C7 C17 H17E 109.5
H17D C17 H17E 109.5
C7 C17 H17F 109.5
H17D C17 H17F 109.5
H17E C17 H17F 109.5

loop_
_geom_bond_atom_site_label_1
_geom_bond_atom_site_label_2
_geom_bond_distance
S1 C3 1.7664(19)
S1 C1 1.792(3)
N1 C3 1.249(2)
N1 C4 1.428(2)
N2 C2 1.360(3)
N2 C3 1.405(2)
N2 C10 1.448(2)
O1 C2 1.200(3)
C1 C2 1.502(3)
C1 H1A 0.9700
C1 H1B 0.9700
C4 C9 1.383(3)
C4 C5 1.387(3)
C5 C6 1.387(3)
C5 H5A 0.9300
C6 C7 1.381(3)
C6 H6A 0.9300
C7 C8 1.380(3)
C7 C17 1.511(3)
C8 C9 1.381(3)
C8 H8A 0.9300
C9 H9A 0.9300
C10 C15 1.374(3)
C10 C11 1.379(3)
C11 C12 1.381(3)
C11 H11A 0.9300
C12 C13 1.383(3)
C12 H12A 0.9300
C13 C14 1.385(3)
C13 C16 1.511(3)
C14 C15 1.381(3)
C14 H14A 0.9300
C15 H15A 0.9300
C16 H16A 0.9600
C16 H16B 0.9600
C16 H16C 0.9600
C17 H17A 0.9600
C17 H17B 0.9600
C17 H17C 0.9600
C17 H17D 0.9600
C17 H17E 0.9600
C17 H17F 0.9600

loop_
_geom_hbond_atom_site_label_D
_geom_hbond_atom_site_label_H
_geom_hbond_atom_site_label_A
_geom_hbond_site_symmetry_A
_geom_hbond_distance_DH
_geom_hbond_distance_HA
_geom_hbond_distance_DA
_geom_hbond_angle_DHA
_geom_hbond_publ_flag
C5 H5A Cg1 1_545 0.93 3.00 3.788(2) 144 yes
C9 H9A Cg2 2_755 0.93 2.87 3.607(2) 138 yes

loop_
_geom_torsion_atom_site_label_1
_geom_torsion_atom_site_label_2
_geom_torsion_atom_site_label_3
_geom_torsion_atom_site_label_4
_geom_torsion
C3 S1 C1 C2 0.6(3)
C3 N2 C2 O1 178.7(3)
C10 N2 C2 O1 1.7(4)
C3 N2 C2 C1 -0.4(3)
C10 N2 C2 C1 -177.4(2)
S1 C1 C2 O1 -179.3(3)
S1 C1 C2 N2 -0.2(4)
C4 N1 C3 N2 179.14(16)
C4 N1 C3 S1 1.9(3)
C2 N2 C3 N1 -176.8(2)
C10 N2 C3 N1 0.2(3)
C2 N2 C3 S1 0.9(2)
C10 N2 C3 S1 177.91(14)
C1 S1 C3 N1 176.7(2)
C1 S1 C3 N2 -0.82(19)
C3 N1 C4 C9 -118.4(2)
C3 N1 C4 C5 66.7(3)
C9 C4 C5 C6 -0.4(3)
N1 C4 C5 C6 174.46(19)
C4 C5 C6 C7 -0.3(3)
C5 C6 C7 C8 1.5(3)
C5 C6 C7 C17 -176.1(2)
C6 C7 C8 C9 -2.0(3)
C17 C7 C8 C9 175.62(19)
C7 C8 C9 C4 1.3(3)
C5 C4 C9 C8 -0.1(3)
N1 C4 C9 C8 -175.14(17)
C2 N2 C10 C15 77.3(3)
C3 N2 C10 C15 -99.6(2)
C2 N2 C10 C11 -101.0(2)
C3 N2 C10 C11 82.1(2)
C15 C10 C11 C12 0.7(3)
N2 C10 C11 C12 179.01(17)
C10 C11 C12 C13 0.0(3)
C11 C12 C13 C14 -0.5(3)
C11 C12 C13 C16 179.7(2)
C12 C13 C14 C15 0.4(3)
C16 C13 C14 C15 -179.9(2)
C11 C10 C15 C14 -0.9(3)
N2 C10 C15 C14 -179.14(17)
C13 C14 C15 C10 0.3(3)
